data_4503031
loop_
_publ_author_name
'Mulfort, Karen L.'
'Wilson, Thea M.'
'Wasielewski, Michael R.'
'Hupp, Joseph T.'

_publ_contact_author 'Joseph T. Hupp'
_publ_section_title
;
 Framework reduction and alkali-metal doping of a triply catenating
 metal-organic framework enhances and then diminishes H2 uptake.
;
_journal_issue 1
_journal_name_full 'Langmuir : the ACS journal of surfaces and colloids'
_journal_page_first 503
_journal_page_last 508
_journal_paper_doi 10.1021/la803014k
_journal_volume 25
_journal_year 2009
_chemical_formula_sum 'C18.5 H10 N4 O4 Zn'
_chemical_formula_weight 417.67
_chemical_name_systematic
; 
 ? 
;
_space_group_IT_number 2
_symmetry_cell_setting triclinic
_symmetry_space_group_name_Hall '-P 1'
_symmetry_space_group_name_H-M 'P -1'
_atom_sites_solution_hydrogens geom
_atom_sites_solution_primary direct
_atom_sites_solution_secondary difmap
_audit_creation_method SHELXL-97
_cell_angle_alpha 70.845(7)
_cell_angle_beta 72.778(4)
_cell_angle_gamma 88.703(5)
_cell_formula_units_Z 2
_cell_length_a 7.815(2)
_cell_length_b 10.746(3)
_cell_length_c 13.028(5)
_cell_measurement_reflns_used 4437
_cell_measurement_temperature 153(2)
_cell_measurement_theta_max 27.27
_cell_measurement_theta_min 2.17
_cell_volume 983.8(5)
_computing_cell_refinement 'Bruker SMART'
_computing_data_collection 'Bruker SMART'
_computing_data_reduction 'Bruker SAINT'
_computing_molecular_graphics 'Bruker SHELXTL'
_computing_publication_material 'Bruker SHELXTL'
_computing_structure_refinement 'SHELXL-97 (Sheldrick, 1997)'
_computing_structure_solution 'SHELXS-97 (Sheldrick, 1990)'
_diffrn_ambient_temperature 153(2)
_diffrn_measured_fraction_theta_full 0.917
_diffrn_measured_fraction_theta_max 0.917
_diffrn_measurement_device_type 'CCD area detector'
_diffrn_measurement_method 'phi and omega scans'
_diffrn_radiation_monochromator graphite
_diffrn_radiation_source 'fine-focus sealed tube'
_diffrn_radiation_type MoK\a
_diffrn_radiation_wavelength 0.71073
_diffrn_reflns_av_R_equivalents 0.1098
_diffrn_reflns_av_sigmaI/netI 0.1188
_diffrn_reflns_limit_h_max 10
_diffrn_reflns_limit_h_min -10
_diffrn_reflns_limit_k_max 14
_diffrn_reflns_limit_k_min -14
_diffrn_reflns_limit_l_max 17
_diffrn_reflns_limit_l_min -17
_diffrn_reflns_number 11429
_diffrn_reflns_theta_full 28.46
_diffrn_reflns_theta_max 28.46
_diffrn_reflns_theta_min 1.74
_exptl_absorpt_coefficient_mu 1.278
_exptl_absorpt_correction_T_max 0.9346
_exptl_absorpt_correction_T_min 0.8658
_exptl_absorpt_correction_type integration
_exptl_absorpt_process_details XPREP
_exptl_crystal_colour pink
_exptl_crystal_density_diffrn 1.410
_exptl_crystal_density_meas ?
_exptl_crystal_density_method 'not measured'
_exptl_crystal_description block
_exptl_crystal_F_000 422
_exptl_crystal_size_max 0.057
_exptl_crystal_size_mid 0.050
_exptl_crystal_size_min 0.028
_platon_squeeze_details ' ?'
_refine_diff_density_max 2.890
_refine_diff_density_min -2.994
_refine_diff_density_rms 0.289
_refine_ls_extinction_coef 0
_refine_ls_extinction_method none
_refine_ls_goodness_of_fit_ref 1.112
_refine_ls_hydrogen_treatment constr
_refine_ls_matrix_type full
_refine_ls_number_parameters 223
_refine_ls_number_reflns 4561
_refine_ls_number_restraints 0
_refine_ls_restrained_S_all 1.112
_refine_ls_R_factor_all 0.1558
_refine_ls_R_factor_gt 0.1351
_refine_ls_shift/su_max 0.000
_refine_ls_shift/su_mean 0.000
_refine_ls_structure_factor_coef Fsqd
_refine_ls_weighting_details 'calc w=1/[\s^2^(Fo^2^)+(0.1250P)^2^+35.9257P] where P=(Fo^2^+2Fc^2^)/3'
_refine_ls_weighting_scheme calc
_refine_ls_wR_factor_gt 0.3601
_refine_ls_wR_factor_ref 0.3686
_reflns_number_gt 3341
_reflns_number_total 4561
_reflns_threshold_expression >2sigma(I)
_cod_data_source_file la803014k_si_002.cif
_cod_data_source_block zn2ndc2dipytz_1
_cod_depositor_comments
;
The following automatic conversions were performed:

'_symmetry_cell_setting' value 'Triclinic' changed to 'triclinic'
according to /home/saulius/struct/CIF-dictionaries/cif_core.dic
dictionary named 'cif_core.dic' version 2.4.2 from 2011-04-26.

Automatic conversion script
Id: cif_fix_values 1715 2011-07-08 13:25:40Z adriana 

The following automatic conversions were performed:

'_exptl_crystal_density_meas' value 'not measured' was changed to '?'
- the value is perceived as not measured.

Automatic conversion script
Id: cif_fix_values 3008 2015-01-20 13:52:24Z robertas 
;
_cod_original_sg_symbol_H-M P-1
_cod_original_formula_sum 'C18.50 H10 N4 O4 Zn'
_cod_database_code 4503031

loop_
_symmetry_equiv_pos_as_xyz
'x, y, z'
'-x, -y, -z'

loop_
_atom_site_label
_atom_site_type_symbol
_atom_site_fract_x
_atom_site_fract_y
_atom_site_fract_z
_atom_site_U_iso_or_equiv
_atom_site_adp_type
_atom_site_occupancy
_atom_site_symmetry_multiplicity
_atom_site_calc_flag
_atom_site_refinement_flags
C1 C 0.5551(16) 0.6666(12) 0.3146(10) 0.022(2) Uiso 1 1 d .
H1 H 0.5664 0.5809 0.3631 0.026 Uiso 1 1 calc R
H2 H 0.8201 0.6988 0.2507 0.026 Uiso 1 1 d R
C3 C 0.6936(18) 0.8591(14) 0.1643(12) 0.033(3) Uani 1 1 d .
C4 C 0.525(2) 0.9054(15) 0.1715(13) 0.042(4) Uani 1 1 d .
H4 H 0.5108 0.9905 0.1231 0.050 Uiso 1 1 calc R
C5 C 0.3749(19) 0.8221(13) 0.2529(11) 0.029(3) Uiso 1 1 d .
H5 H 0.2583 0.8522 0.2587 0.035 Uiso 1 1 calc R
C6 C 0.8563(19) 0.9381(14) 0.0792(12) 0.032(3) Uiso 1 1 d .
C7 C 0.1776(16) 0.2946(12) 0.5162(10) 0.020(2) Uani 1 1 d .
C8 C 0.2770(15) 0.1712(11) 0.5173(10) 0.019(2) Uani 1 1 d .
C9 C 0.1759(16) 0.0547(12) 0.5415(11) 0.024(3) Uani 1 1 d .
H9 H 0.0486 0.0529 0.5615 0.029 Uiso 1 1 calc R
C10 C 0.2610(16) -0.0598(11) 0.5364(11) 0.024(3) Uani 1 1 d .
H10 H 0.1921 -0.1383 0.5497 0.029 Uiso 1 1 calc R
C11 C 0.4524(15) -0.0587(11) 0.5113(10) 0.018(2) Uani 1 1 d .
C12 C 0.4605(14) 0.1764(10) 0.4897(9) 0.015(2) Uani 1 1 d .
H12 H 0.5286 0.2571 0.4716 0.019 Uiso 1 1 calc R
C13 C -0.0561(16) 0.4712(11) 0.3216(10) 0.019(2) Uani 1 1 d .
C14 C -0.0548(17) 0.4626(12) 0.2078(10) 0.024(3) Uani 1 1 d .
C15 C -0.1570(19) 0.3604(13) 0.2045(11) 0.028(3) Uani 1 1 d .
H15 H -0.2303 0.2982 0.2736 0.034 Uiso 1 1 calc R
C16 C -0.1522(19) 0.3492(13) 0.1022(11) 0.029(3) Uani 1 1 d .
H16 H -0.2164 0.2764 0.1002 0.035 Uiso 1 1 calc R
C17 C -0.0490(17) 0.4484(14) -0.0029(10) 0.026(3) Uani 1 1 d .
C18 C 0.0474(16) 0.5570(12) 0.1110(10) 0.021(2) Uani 1 1 d .
H18 H 0.1166 0.6255 0.1155 0.025 Uiso 1 1 calc R
C2A C 0.714(2) 0.742(2) 0.2424(13) 0.027(5) Uiso 0.99(8) 1 d P
C2B C 0.747(3) 0.801(2) 0.2229(16) 0.001(8) Uiso 0.48(7) 1 d P
N2 N 0.8477(18) 1.0613(13) 0.0186(15) 0.054(4) Uani 1 1 d .
N1A N 0.3910(13) 0.7018(13) 0.3223(9) 0.019(2) Uiso 1 1 d .
N3A N 1.005(3) 0.8730(19) 0.097(3) 0.046(7) Uiso 0.78(9) 1 d P
N1B N 0.408(2) 0.6394(18) 0.3396(13) 0.001(5) Uiso 0.48(4) 1 d P
N3B N 1.006(2) 0.8715(18) 0.051(2) 0.010(8) Uiso 0.48(8) 1 d P
O1 O 0.2694(11) 0.4040(7) 0.4724(7) 0.0190(16) Uani 1 1 d .
O2 O 0.0106(11) 0.2788(8) 0.5560(8) 0.0228(18) Uani 1 1 d .
O3 O 0.0686(11) 0.5422(9) 0.3229(7) 0.0233(18) Uani 1 1 d .
O4 O 0.1821(11) 0.5906(8) 0.5910(6) 0.0188(16) Uani 1 1 d .
Zn1 Zn 0.17074(16) 0.58406(12) 0.43768(10) 0.0106(4) Uani 1 1 d .

loop_
_atom_site_aniso_label
_atom_site_aniso_U_11
_atom_site_aniso_U_22
_atom_site_aniso_U_33
_atom_site_aniso_U_23
_atom_site_aniso_U_13
_atom_site_aniso_U_12
C3 0.021(6) 0.034(7) 0.034(7) 0.000(6) -0.005(5) -0.005(5)
C4 0.031(7) 0.027(7) 0.041(8) 0.009(6) 0.003(6) 0.011(6)
C7 0.026(6) 0.020(6) 0.020(6) -0.007(4) -0.014(5) 0.005(5)
C8 0.021(6) 0.017(5) 0.024(6) -0.010(5) -0.012(5) 0.007(4)
C9 0.017(5) 0.022(6) 0.036(7) -0.012(5) -0.010(5) 0.009(5)
C10 0.019(6) 0.012(5) 0.039(7) -0.013(5) -0.003(5) 0.000(4)
C11 0.020(5) 0.018(6) 0.022(6) -0.014(4) -0.009(4) 0.008(4)
C12 0.017(5) 0.012(5) 0.017(5) -0.004(4) -0.005(4) 0.002(4)
C13 0.026(6) 0.021(6) 0.018(5) -0.009(4) -0.016(5) 0.015(5)
C14 0.031(6) 0.025(6) 0.022(6) -0.015(5) -0.009(5) 0.009(5)
C15 0.040(7) 0.026(6) 0.021(6) -0.006(5) -0.014(5) -0.004(5)
C16 0.040(7) 0.031(7) 0.020(6) -0.011(5) -0.012(5) -0.005(6)
C17 0.029(6) 0.040(7) 0.012(5) -0.011(5) -0.008(5) 0.004(5)
C18 0.023(6) 0.023(6) 0.024(6) -0.016(5) -0.008(5) -0.002(5)
N2 0.031(7) 0.024(6) 0.088(12) -0.004(7) -0.009(7) 0.000(5)
O1 0.026(4) 0.009(4) 0.024(4) -0.007(3) -0.009(3) 0.007(3)
O2 0.015(4) 0.015(4) 0.036(5) -0.003(3) -0.010(3) 0.007(3)
O3 0.024(4) 0.031(5) 0.019(4) -0.009(4) -0.011(3) -0.002(4)
O4 0.021(4) 0.028(4) 0.008(3) -0.008(3) -0.004(3) 0.000(3)
Zn1 0.0073(6) 0.0107(6) 0.0120(6) -0.0020(4) -0.0025(4) -0.0002(4)

loop_
_atom_type_symbol
_atom_type_description
_atom_type_scat_dispersion_real
_atom_type_scat_dispersion_imag
_atom_type_scat_source
C C 0.0033 0.0016 'International Tables Vol C Tables 4.2.6.8 and 6.1.1.4'
H H 0.0000 0.0000 'International Tables Vol C Tables 4.2.6.8 and 6.1.1.4'
N N 0.0061 0.0033 'International Tables Vol C Tables 4.2.6.8 and 6.1.1.4'
O O 0.0106 0.0060 'International Tables Vol C Tables 4.2.6.8 and 6.1.1.4'
Zn Zn 0.2839 1.4301 'International Tables Vol C Tables 4.2.6.8 and 6.1.1.4'

loop_
_geom_angle_atom_site_label_1
_geom_angle_atom_site_label_2
_geom_angle_atom_site_label_3
_geom_angle
_geom_angle_site_symmetry_1
_geom_angle_site_symmetry_3
N1A C1 C2A 126.6(13) . .
N1A C1 C2B 116.6(11) . .
C2A C1 C2B 12.3(8) . .
N1A C1 H1 116.7 . .
C2A C1 H1 116.7 . .
C2B C1 H1 126.1 . .
C2B C3 C2A 24.8(13) . .
C2B C3 C4 132.7(18) . .
C2A C3 C4 120.6(13) . .
C2B C3 C6 100.5(17) . .
C2A C3 C6 118.1(13) . .
C4 C3 C6 121.2(13) . .
C3 C4 C5 117.8(12) . .
C3 C4 H4 121.1 . .
C5 C4 H4 121.1 . .
N1A C5 C4 122.3(12) . .
N1A C5 H5 118.8 . .
C4 C5 H5 118.8 . .
N2 C6 N3B 121.5(15) . .
N2 C6 N3A 129.2(15) . .
N3B C6 N3A 24.9(10) . .
N2 C6 C3 120.3(13) . .
N3B C6 C3 117.1(14) . .
N3A C6 C3 108.8(14) . .
O2 C7 O1 125.4(11) . .
O2 C7 C8 116.9(10) . .
O1 C7 C8 117.6(10) . .
C12 C8 C9 121.2(10) . .
C12 C8 C7 121.0(10) . .
C9 C8 C7 117.6(10) . .
C8 C9 C10 120.2(11) . .
C8 C9 H9 119.9 . .
C10 C9 H9 119.9 . .
C9 C10 C11 120.0(11) . .
C9 C10 H10 120.0 . .
C11 C10 H10 120.0 . .
C11 C11 C12 121.7(13) 2_656 2_656
C11 C11 C10 118.0(12) 2_656 .
C12 C11 C10 120.3(10) 2_656 .
C8 C12 C11 118.8(10) . 2_656
C8 C12 H12 120.6 . .
C11 C12 H12 120.6 2_656 .
O4 C13 O3 123.6(10) 2_566 .
O4 C13 C14 118.7(11) 2_566 .
O3 C13 C14 117.7(11) . .
C18 C14 C15 122.1(11) . .
C18 C14 C13 118.2(11) . .
C15 C14 C13 119.8(11) . .
C16 C15 C14 120.2(12) . .
C16 C15 H15 119.9 . .
C14 C15 H15 119.9 . .
C15 C16 C17 119.7(12) . .
C15 C16 H16 120.1 . .
C17 C16 H16 120.1 . .
C17 C17 C18 120.0(14) 2_565 2_565
C17 C17 C16 118.8(13) 2_565 .
C18 C17 C16 121.2(11) 2_565 .
C14 C18 C17 119.1(11) . 2_565
C14 C18 H18 120.5 . .
C17 C18 H18 120.5 2_565 .
C2B C2A C3 42(2) . .
C2B C2A C1 139(3) . .
C3 C2A C1 115.3(12) . .
C2B C2A H2 99.4 . .
C3 C2A H2 130.7 . .
C1 C2A H2 113.6 . .
C2A C2B C3 113(3) . .
C2A C2B C1 28.3(19) . .
C3 C2B C1 102.1(16) . .
C2A C2B H2 50.3 . .
C3 C2B H2 144.9 . .
C1 C2B H2 74.7 . .
N3B N2 C6 118.3(15) 2_775 .
N3B N2 N3A 21.7(10) 2_775 2_775
C6 N2 N3A 119.6(14) . 2_775
N1B N1A C1 58.2(17) . .
N1B N1A C5 160(2) . .
C1 N1A C5 116.7(11) . .
N1B N1A Zn1 67.9(16) . .
C1 N1A Zn1 122.2(10) . .
C5 N1A Zn1 121.1(9) . .
N3B N3A C6 77(3) . .
N3B N3A N2 53(3) . 2_775
C6 N3A N2 102.4(19) . 2_775
N1A N1B Zn1 93.3(18) . .
N3A N3B N2 105(3) . 2_775
N3A N3B C6 78(3) . .
N2 N3B C6 118.4(16) 2_775 .
C7 O1 Zn1 125.8(8) . .
C7 O2 Zn1 129.4(8) . 2_566
C13 O3 Zn1 139.9(8) . .
C13 O4 Zn1 117.2(7) 2_566 .
N1B Zn1 O2 118.6(6) . 2_566
N1B Zn1 O1 82.7(6) . .
O2 Zn1 O1 158.6(3) 2_566 .
N1B Zn1 N1A 18.8(5) . .
O2 Zn1 N1A 99.8(4) 2_566 .
O1 Zn1 N1A 101.5(4) . .
N1B Zn1 O4 103.8(5) . .
O2 Zn1 O4 86.2(3) 2_566 .
O1 Zn1 O4 89.4(3) . .
N1A Zn1 O4 103.6(4) . .
N1B Zn1 O3 97.2(5) . .
O2 Zn1 O3 87.2(4) 2_566 .
O1 Zn1 O3 89.5(3) . .
N1A Zn1 O3 97.4(4) . .
O4 Zn1 O3 158.7(3) . .
N1B Zn1 Zn1 159.4(5) . 2_566
O2 Zn1 Zn1 78.3(2) 2_566 2_566
O1 Zn1 Zn1 80.7(2) . 2_566
N1A Zn1 Zn1 167.9(3) . 2_566
O4 Zn1 Zn1 88.2(2) . 2_566
O3 Zn1 Zn1 70.6(2) . 2_566

loop_
_geom_bond_atom_site_label_1
_geom_bond_atom_site_label_2
_geom_bond_distance
_geom_bond_site_symmetry_2
C1 N1A 1.313(16) .
C1 C2A 1.39(2) .
C1 C2B 1.91(3) .
C1 H1 0.9500 .
C3 C2B 1.00(2) .
C3 C2A 1.37(2) .
C3 C4 1.387(19) .
C3 C6 1.471(18) .
C4 C5 1.410(19) .
C4 H4 0.9500 .
C5 N1A 1.340(18) .
C5 H5 0.9500 .
C6 N2 1.312(19) .
C6 N3B 1.37(2) .
C6 N3A 1.38(2) .
C7 O2 1.246(14) .
C7 O1 1.256(14) .
C7 C8 1.520(15) .
C8 C12 1.369(15) .
C8 C9 1.389(17) .
C9 C10 1.396(16) .
C9 H9 0.9500 .
C10 C11 1.433(16) .
C10 H10 0.9500 .
C11 C11 1.38(2) 2_656
C11 C12 1.425(15) 2_656
C12 C11 1.425(15) 2_656
C12 H12 0.9500 .
C13 O4 1.255(14) 2_566
C13 O3 1.258(15) .
C13 C14 1.513(16) .
C14 C18 1.363(17) .
C14 C15 1.392(18) .
C15 C16 1.366(17) .
C15 H15 0.9500 .
C16 C17 1.445(18) .
C16 H16 0.9500 .
C17 C17 1.40(3) 2_565
C17 C18 1.424(16) 2_565
C18 C17 1.424(16) 2_565
C18 H18 0.9500 .
C2A C2B 0.627(19) .
C2A H2 0.9556 .
C2B H2 1.2249 .
N2 N3B 1.29(2) 2_775
N2 N3A 1.55(3) 2_775
N1A N1B 0.658(15) .
N1A Zn1 2.035(10) .
N3A N3B 0.59(2) .
N3A N2 1.55(3) 2_775
N1B Zn1 1.889(15) .
N3B N2 1.29(2) 2_775
O1 Zn1 2.026(7) .
O2 Zn1 2.025(8) 2_566
O3 Zn1 2.059(8) .
O4 C13 1.255(14) 2_566
O4 Zn1 2.049(7) .
Zn1 O2 2.025(8) 2_566
Zn1 Zn1 2.958(2) 2_566

loop_
_platon_squeeze_void_nr
_platon_squeeze_void_average_x
_platon_squeeze_void_average_y
_platon_squeeze_void_average_z
_platon_squeeze_void_volume
_platon_squeeze_void_count_electrons
1 0.500 0.500 0.000 265.1 76.3
